data_1565454
loop_
_publ_author_name
'Adonin, Sergey A.'
'Bondarenko, Mikhail A.'
'Novikov, Alexander S.'
'Plyusnin, Pavel E.'
'Korolkov, Ilya V.'
'Sokolov, Maxim N.'
'Fedin, Vladimir P.'

_publ_section_title
;
 Five new Sb(V) bromide complexes and their polybromide derivatives with
 pyridinium-type cations: Structures, thermal stability and features of
 halogen&#x22EF;halogen contacts in solid state
;
_journal_name_full 'Inorganica Chimica Acta'
_journal_page_first 119278
_journal_paper_doi 10.1016/j.ica.2019.119278
_journal_volume 502
_journal_year 2020
_chemical_formula_sum 'C14 H20 Br9 N2 Sb'
_chemical_formula_weight 1057.26
_space_group_crystal_system monoclinic
_space_group_IT_number 14
_space_group_name_Hall '-P 2yn'
_space_group_name_H-M_alt 'P 1 21/n 1'
_atom_sites_solution_hydrogens geom
_audit_creation_method SHELXL-2014/7
_cell_angle_alpha 90
_cell_angle_beta 96.005(4)
_cell_angle_gamma 90
_cell_formula_units_Z 2
_cell_length_a 7.3284(3)
_cell_length_b 10.5875(5)
_cell_length_c 16.7538(8)
_cell_measurement_reflns_used 1817
_cell_measurement_temperature 135(2)
_cell_measurement_theta_max 28.9380
_cell_measurement_theta_min 4.0310
_cell_volume 1292.78(10)
_computing_cell_refinement 'CrysAlisPro 1.171.38.46 (Rigaku OD, 2015)'
_computing_data_collection 'CrysAlisPro 1.171.38.46 (Rigaku OD, 2015)'
_computing_data_reduction 'CrysAlisPro 1.171.38.46 (Rigaku OD, 2015)'
_computing_structure_refinement 'SHELXL-2014/7 (Sheldrick, 2014)'
_diffrn_ambient_temperature 135(2)
_diffrn_detector_area_resol_mean 10.6168
_diffrn_measured_fraction_theta_full 0.996
_diffrn_measured_fraction_theta_max 0.833
_diffrn_measurement_device_type 'New Xcalibur, AtlasS2'
_diffrn_measurement_method '\w scans'
_diffrn_radiation_type MoK\a
_diffrn_radiation_wavelength 0.71073
_diffrn_reflns_av_R_equivalents 0.0316
_diffrn_reflns_av_unetI/netI 0.0575
_diffrn_reflns_Laue_measured_fraction_full 0.996
_diffrn_reflns_Laue_measured_fraction_max 0.833
_diffrn_reflns_limit_h_max 9
_diffrn_reflns_limit_h_min -9
_diffrn_reflns_limit_k_max 12
_diffrn_reflns_limit_k_min -13
_diffrn_reflns_limit_l_max 22
_diffrn_reflns_limit_l_min -14
_diffrn_reflns_number 5864
_diffrn_reflns_point_group_measured_fraction_full 0.996
_diffrn_reflns_point_group_measured_fraction_max 0.833
_diffrn_reflns_theta_full 25.500
_diffrn_reflns_theta_max 28.867
_diffrn_reflns_theta_min 3.394
_diffrn_source 'fine-focus sealed X-ray tube'
_exptl_absorpt_coefficient_mu 14.980
_exptl_absorpt_correction_T_max 1.00000
_exptl_absorpt_correction_T_min 0.20528
_exptl_absorpt_correction_type multi-scan
_exptl_absorpt_process_details
;
CrysAlisPro 1.171.38.46 (Rigaku Oxford Diffraction, 2015)
Empirical absorption correction using spherical harmonics,
 implemented in SCALE3 ABSPACK scaling algorithm.
;
_exptl_crystal_colour purple
_exptl_crystal_density_diffrn 2.716
_exptl_crystal_description block
_exptl_crystal_F_000 968
_exptl_crystal_size_max 0.390
_exptl_crystal_size_mid 0.320
_exptl_crystal_size_min 0.280
_refine_diff_density_max 1.251
_refine_diff_density_min -1.394
_refine_diff_density_rms 0.207
_refine_ls_extinction_coef .
_refine_ls_extinction_method none
_refine_ls_goodness_of_fit_ref 1.004
_refine_ls_hydrogen_treatment constr
_refine_ls_matrix_type full
_refine_ls_number_parameters 123
_refine_ls_number_reflns 2827
_refine_ls_number_restraints 0
_refine_ls_restrained_S_all 1.004
_refine_ls_R_factor_all 0.0590
_refine_ls_R_factor_gt 0.0381
_refine_ls_shift/su_max 0.001
_refine_ls_shift/su_mean 0.000
_refine_ls_structure_factor_coef Fsqd
_refine_ls_weighting_details 'w=1/[\s^2^(Fo^2^)+(0.0320P)^2^] where P=(Fo^2^+2Fc^2^)/3'
_refine_ls_weighting_scheme calc
_refine_ls_wR_factor_gt 0.0740
_refine_ls_wR_factor_ref 0.0828
_reflns_Friedel_coverage 0.000
_reflns_Friedel_fraction_full .
_reflns_Friedel_fraction_max .
_reflns_number_gt 2172
_reflns_number_total 2827
_reflns_threshold_expression 'I > 2\s(I)'
_cod_data_source_file ICA-2020-502-119278.cif
_cod_data_source_block BM60_a
_cod_original_sg_symbol_H-M 'P 21/n'
_cod_database_code 1565454
_shelx_shelxl_version_number 2014/7
_shelx_space_group_comment
;
The symmetry employed for this shelxl refinement is uniquely defined
by the following loop, which should always be used as a source of
symmetry information in preference to the above space-group names.
They are only intended as comments.
;
_shelx_estimated_absorpt_t_min 0.068
_shelx_estimated_absorpt_t_max 0.102

loop_
_space_group_symop_operation_xyz
'x, y, z'
'-x+1/2, y+1/2, -z+1/2'
'-x, -y, -z'
'x-1/2, -y-1/2, z-1/2'

loop_
_atom_site_label
_atom_site_type_symbol
_atom_site_fract_x
_atom_site_fract_y
_atom_site_fract_z
_atom_site_U_iso_or_equiv
_atom_site_adp_type
_atom_site_occupancy
_atom_site_site_symmetry_order
_atom_site_calc_flag
_atom_site_refinement_flags_posn
_atom_site_refinement_flags_adp
_atom_site_refinement_flags_occupancy
_atom_site_disorder_assembly
_atom_site_disorder_group
C1 C 0.5642(9) 0.6584(6) 0.7316(5) 0.0327(17) Uani 1 1 d . . . . .
H1A H 0.4518 0.7086 0.7310 0.049 Uiso 1 1 calc R U . . .
H1B H 0.6199 0.6725 0.6816 0.049 Uiso 1 1 calc R U . . .
H1C H 0.6507 0.6837 0.7774 0.049 Uiso 1 1 calc R U . . .
C2 C 0.5369(7) 0.4428(6) 0.6746(4) 0.0219(14) Uani 1 1 d . . . . .
H2 H 0.5749 0.4757 0.6262 0.026 Uiso 1 1 calc R U . . .
C3 C 0.4996(7) 0.3174(6) 0.6813(4) 0.0256(16) Uani 1 1 d . . . . .
H3 H 0.5118 0.2622 0.6376 0.031 Uiso 1 1 calc R U . . .
C4 C 0.4449(8) 0.2715(6) 0.7507(4) 0.0286(17) Uani 1 1 d . . . . .
H4 H 0.4201 0.1839 0.7559 0.034 Uiso 1 1 calc R U . . .
C5 C 0.4260(8) 0.3515(6) 0.8122(4) 0.0285(16) Uani 1 1 d . . . . .
H5 H 0.3837 0.3191 0.8599 0.034 Uiso 1 1 calc R U . . .
C6 C 0.4656(7) 0.4766(5) 0.8083(4) 0.0152(13) Uani 1 1 d . . . . .
C7 C 0.4525(9) 0.5630(7) 0.8768(4) 0.0374(18) Uani 1 1 d . . . . .
H7A H 0.5759 0.5893 0.8987 0.056 Uiso 1 1 calc R U . . .
H7B H 0.3923 0.5195 0.9186 0.056 Uiso 1 1 calc R U . . .
H7C H 0.3806 0.6376 0.8586 0.056 Uiso 1 1 calc R U . . .
N1 N 0.5187(6) 0.5210(5) 0.7389(3) 0.0242(13) Uani 1 1 d . . . . .
Br1 Br 0.22668(7) 1.15086(6) 0.97939(4) 0.02152(17) Uani 1 1 d . . . . .
Br2 Br 0.71506(7) 1.18424(5) 0.97966(4) 0.02080(17) Uani 1 1 d . . . . .
Br3 Br 0.47467(7) 0.95426(6) 0.84981(4) 0.01944(16) Uani 1 1 d . . . . .
Br4 Br 0.54728(8) 0.96591(6) 0.65069(4) 0.02559(17) Uani 1 1 d . . . . .
Br5 Br 0.5000 1.0000 0.5000 0.0185(2) Uani 1 2 d S . P . .
Sb1 Sb 0.5000 1.0000 1.0000 0.01348(15) Uani 1 2 d S . P . .

loop_
_atom_site_aniso_label
_atom_site_aniso_U_11
_atom_site_aniso_U_22
_atom_site_aniso_U_33
_atom_site_aniso_U_23
_atom_site_aniso_U_13
_atom_site_aniso_U_12
C1 0.030(3) 0.023(4) 0.045(5) 0.003(3) 0.007(3) -0.003(3)
C2 0.015(3) 0.027(4) 0.023(4) 0.007(3) 0.000(3) 0.006(3)
C3 0.020(3) 0.022(3) 0.034(4) 0.002(3) 0.000(3) 0.008(3)
C4 0.017(3) 0.023(4) 0.045(5) 0.010(3) 0.002(3) -0.002(3)
C5 0.019(3) 0.044(4) 0.022(4) 0.011(3) 0.004(3) 0.006(3)
C6 0.012(3) 0.023(3) 0.010(3) -0.001(3) 0.001(2) -0.003(2)
C7 0.032(4) 0.059(5) 0.024(4) -0.003(4) 0.012(3) 0.001(4)
N1 0.015(2) 0.024(3) 0.034(4) 0.003(3) 0.002(2) 0.002(2)
Br1 0.0159(3) 0.0275(3) 0.0218(4) 0.0038(3) 0.0047(3) 0.0064(2)
Br2 0.0180(3) 0.0234(3) 0.0215(4) 0.0013(3) 0.0045(3) -0.0056(2)
Br3 0.0211(3) 0.0253(3) 0.0122(3) -0.0003(3) 0.0032(2) -0.0007(3)
Br4 0.0305(3) 0.0291(4) 0.0172(4) 0.0025(3) 0.0027(3) -0.0011(3)
Br5 0.0204(4) 0.0175(4) 0.0181(5) 0.0007(4) 0.0043(4) -0.0001(3)
Sb1 0.0115(2) 0.0180(3) 0.0112(3) 0.0012(2) 0.0027(2) 0.0003(2)

loop_
_atom_type_symbol
_atom_type_description
_atom_type_scat_dispersion_real
_atom_type_scat_dispersion_imag
_atom_type_scat_source
C C 0.0033 0.0016 'International Tables Vol C Tables 4.2.6.8 and 6.1.1.4'
N N 0.0061 0.0033 'International Tables Vol C Tables 4.2.6.8 and 6.1.1.4'
Br Br -0.2901 2.4595 'International Tables Vol C Tables 4.2.6.8 and 6.1.1.4'
Sb Sb -0.5866 1.5461 'International Tables Vol C Tables 4.2.6.8 and 6.1.1.4'
H H 0.0000 0.0000 'International Tables Vol C Tables 4.2.6.8 and 6.1.1.4'

loop_
_geom_angle_atom_site_label_1
_geom_angle_atom_site_label_2
_geom_angle_atom_site_label_3
_geom_angle
_geom_angle_site_symmetry_1
_geom_angle_site_symmetry_3
N1 C1 H1A 109.5 . .
N1 C1 H1B 109.5 . .
H1A C1 H1B 109.5 . .
N1 C1 H1C 109.5 . .
H1A C1 H1C 109.5 . .
H1B C1 H1C 109.5 . .
C3 C2 N1 119.0(6) . .
C3 C2 H2 120.5 . .
N1 C2 H2 120.5 . .
C4 C3 C2 120.0(7) . .
C4 C3 H3 120.0 . .
C2 C3 H3 120.0 . .
C5 C4 C3 119.4(6) . .
C5 C4 H4 120.3 . .
C3 C4 H4 120.3 . .
C4 C5 C6 122.3(6) . .
C4 C5 H5 118.9 . .
C6 C5 H5 118.9 . .
N1 C6 C5 117.6(6) . .
N1 C6 C7 120.1(6) . .
C5 C6 C7 122.3(6) . .
C6 C7 H7A 109.5 . .
C6 C7 H7B 109.5 . .
H7A C7 H7B 109.5 . .
C6 C7 H7C 109.5 . .
H7A C7 H7C 109.5 . .
H7B C7 H7C 109.5 . .
C6 N1 C2 121.7(5) . .
C6 N1 C1 119.6(6) . .
C2 N1 C1 118.6(6) . .
Br4 Br5 Br4 180.00(3) . 3_676
Br3 Sb1 Br3 180.00(3) 3_677 .
Br3 Sb1 Br2 90.25(2) 3_677 .
Br3 Sb1 Br2 89.75(2) . .
Br3 Sb1 Br2 89.75(2) 3_677 3_677
Br3 Sb1 Br2 90.25(2) . 3_677
Br2 Sb1 Br2 180.0 . 3_677
Br3 Sb1 Br1 90.59(2) 3_677 3_677
Br3 Sb1 Br1 89.41(2) . 3_677
Br2 Sb1 Br1 90.546(19) . 3_677
Br2 Sb1 Br1 89.454(19) 3_677 3_677
Br3 Sb1 Br1 89.41(2) 3_677 .
Br3 Sb1 Br1 90.59(2) . .
Br2 Sb1 Br1 89.454(19) . .
Br2 Sb1 Br1 90.546(19) 3_677 .
Br1 Sb1 Br1 180.0 3_677 .

loop_
_geom_bond_atom_site_label_1
_geom_bond_atom_site_label_2
_geom_bond_distance
_geom_bond_site_symmetry_2
C1 N1 1.500(8) .
C1 H1A 0.9800 .
C1 H1B 0.9800 .
C1 H1C 0.9800 .
C2 C3 1.362(9) .
C2 N1 1.376(8) .
C2 H2 0.9500 .
C3 C4 1.358(9) .
C3 H3 0.9500 .
C4 C5 1.353(9) .
C4 H4 0.9500 .
C5 C6 1.359(9) .
C5 H5 0.9500 .
C6 N1 1.349(7) .
C6 C7 1.480(9) .
C7 H7A 0.9800 .
C7 H7B 0.9800 .
C7 H7C 0.9800 .
Br1 Sb1 2.5569(5) .
Br2 Sb1 2.5529(6) .
Br3 Sb1 2.5500(6) .
Br4 Br5 2.5380(7) .
Br5 Br4 2.5380(7) 3_676
Sb1 Br3 2.5500(6) 3_677
Sb1 Br2 2.5529(6) 3_677
Sb1 Br1 2.5569(5) 3_677
